data_7250525
loop_
_publ_author_name
'Sundaresan, Sriram'
'M\"uller, Julia'
'Carrella, Luca M.'
'Rentschler, Eva'

_publ_section_title
;
 Elucidating substituent effects in magnetic properties of redox active
 cobalt complexes and testing them as potential catalysts for HER
;
_journal_issue 24
_journal_name_full 'RSC Advances'
_journal_page_first 19287
_journal_page_last 19294
_journal_paper_doi 10.1039/D5RA01958C
_journal_volume 15
_journal_year 2025
_chemical_formula_moiety '2(C31 H36 Co N2 O4), C2 H6 O'
_chemical_formula_sum 'C64 H78 Co2 N4 O9'
_chemical_formula_weight 1165.16
_space_group_crystal_system triclinic
_space_group_IT_number 2
_space_group_name_Hall '-P 1'
_space_group_name_H-M_alt 'P -1'
_atom_sites_solution_hydrogens geom
_audit_creation_date 2023-10-27
_audit_creation_method
;
Olex2 1.3
(compiled 2020.11.12 svn.r5f609507 for OlexSys, GUI svn.r6408)
;
_audit_update_record
;
2025-01-07 deposited with the CCDC.	2025-05-19 downloaded from the CCDC.
;
_cell_angle_alpha 92.046(5)
_cell_angle_beta 99.904(5)
_cell_angle_gamma 102.261(4)
_cell_formula_units_Z 2
_cell_length_a 11.0407(6)
_cell_length_b 11.0875(6)
_cell_length_c 24.7624(15)
_cell_measurement_reflns_used 9164
_cell_measurement_temperature 120
_cell_measurement_theta_max 27.25
_cell_measurement_theta_min 2.00
_cell_volume 2909.7(3)
_computing_cell_refinement
;
X-Area Recipe 1.37.0.0 (STOE, 2021)
;
_computing_data_collection
;
X-Area Pilatus3_SV 1.31.186.0 (STOE, 2022)
;
_computing_data_reduction
;
X-Area Integrate 2.5.3.0 (STOE, 2021)
X-Area LANA 2.7.5.0 (STOE, 2022)
;
_computing_molecular_graphics 'Olex2 1.3 (Dolomanov et al., 2009)'
_computing_publication_material 'Olex2 1.3 (Dolomanov et al., 2009)'
_computing_structure_refinement 'SHELXL 2018/3 (Sheldrick, 2015)'
_computing_structure_solution 'SHELXT 2018/2 (Sheldrick, 2018)'
_diffrn_ambient_temperature 120.0
_diffrn_detector_area_resol_mean 13.33
_diffrn_measured_fraction_theta_full 0.998
_diffrn_measured_fraction_theta_max 0.998
_diffrn_measurement_details
;
 2109 frames, detector distance = 60 mm
;
_diffrn_measurement_device 'Eulerian 4-circle diffractometer'
_diffrn_measurement_device_type 'STOE STADIVARI'
_diffrn_measurement_method 'rotation method, \w scans'
_diffrn_radiation_type MoK\a
_diffrn_radiation_wavelength 0.71073
_diffrn_reflns_av_R_equivalents 0.0472
_diffrn_reflns_av_unetI/netI 0.0815
_diffrn_reflns_Laue_measured_fraction_full 0.998
_diffrn_reflns_Laue_measured_fraction_max 0.998
_diffrn_reflns_limit_h_max 13
_diffrn_reflns_limit_h_min -13
_diffrn_reflns_limit_k_max 13
_diffrn_reflns_limit_k_min -13
_diffrn_reflns_limit_l_max 30
_diffrn_reflns_limit_l_min -30
_diffrn_reflns_number 33470
_diffrn_reflns_point_group_measured_fraction_full 0.998
_diffrn_reflns_point_group_measured_fraction_max 0.998
_diffrn_reflns_theta_full 26.000
_diffrn_reflns_theta_max 26.000
_diffrn_reflns_theta_min 2.119
_diffrn_source 'Axo Mo'
_exptl_absorpt_coefficient_mu 0.631
_exptl_absorpt_correction_T_max 0.9560
_exptl_absorpt_correction_T_min 0.8433
_exptl_absorpt_correction_type multi-scan
_exptl_absorpt_process_details
;
STOE X-Red32, absorption correction by Gaussian integration, analogous to
P. Coppens in: F. R. Ahmed (Editor), "Crystallographic Computing", Munksgaard,
Copenhagen (1970), 255 - 270. Afterwards scaling of reflection intensities was
performed within STOE LANA. J. Koziskova, F. Hahn, J. Richter, J. Kozisek, Acta
Chimica Slovaca, vol. 9, no. 2, 2016, pp. 136 - 140.
Finally a spherical absorption correction was done within STOE LANA.
;
_exptl_crystal_colour brown
_exptl_crystal_colour_primary brown
_exptl_crystal_density_diffrn 1.330
_exptl_crystal_density_method 'not measured'
_exptl_crystal_description plate
_exptl_crystal_F_000 1232
_exptl_crystal_size_max 0.115
_exptl_crystal_size_mid 0.062
_exptl_crystal_size_min 0.019
_exptl_crystal_size_rad 0.030
_refine_diff_density_max 0.581
_refine_diff_density_min -0.372
_refine_diff_density_rms 0.086
_refine_ls_extinction_method none
_refine_ls_goodness_of_fit_ref 1.042
_refine_ls_hydrogen_treatment constr
_refine_ls_matrix_type full
_refine_ls_number_parameters 726
_refine_ls_number_reflns 11409
_refine_ls_number_restraints 0
_refine_ls_restrained_S_all 1.042
_refine_ls_R_factor_all 0.1007
_refine_ls_R_factor_gt 0.0541
_refine_ls_shift/su_max 0.001
_refine_ls_shift/su_mean 0.000
_refine_ls_structure_factor_coef Fsqd
_refine_ls_weighting_details 'w=1/[\s^2^(Fo^2^)+(0.0448P)^2^+2.0185P] where P=(Fo^2^+2Fc^2^)/3'
_refine_ls_weighting_scheme calc
_refine_ls_wR_factor_gt 0.1011
_refine_ls_wR_factor_ref 0.1181
_reflns_Friedel_coverage 0.000
_reflns_number_gt 7381
_reflns_number_total 11409
_reflns_threshold_expression 'I > 2\s(I)'
_cod_data_source_file d5ra01958c2.cif
_cod_data_source_block sus-jm-100_3d
_cod_database_code 7250525
_shelx_shelxl_version_number 2018/3
_shelx_space_group_comment
;
The symmetry employed for this shelxl refinement is uniquely defined
by the following loop, which should always be used as a source of
symmetry information in preference to the above space-group names.
They are only intended as comments.
;
_olex2_refinement_description
;
1. Fixed Uiso
 At 1.2 times of:
  All C(H) groups, All C(H,H) groups
 At 1.5 times of:
  All C(H,H,H) groups, All O(H) groups
2.a Secondary CH2 refined with riding coordinates:
 C39(H39A,H39B), C41(H41A,H41B), C9(H9A,H9B), C8(H8A,H8B), C10(H10A,H10B),
 C40(H40A,H40B), C63(H63A,H63B)
2.b Aromatic/amide H refined with riding coordinates:
 C7(H7), C21(H21), C38(H38), C42(H42), C19(H19), C47(H47), C5(H5), C11(H11),
 C52(H52), C44(H44), C46(H46), C4(H4), C3(H3), C2(H2), C45(H45), C15(H15),
 C33(H33), C36(H36), C16(H16), C14(H14), C50(H50), C13(H13), C35(H35), C34(H34)
2.c Idealised Me refined as rotating group:
 C62(H62A,H62B,H62C), C30(H30A,H30B,H30C), C29(H29A,H29B,H29C), C31(H31A,H31B,
 H31C), C26(H26A,H26B,H26C), C60(H60A,H60B,H60C), C25(H25A,H25B,H25C), C27(H27A,
 H27B,H27C), C61(H61A,H61B,H61C), C57(H57A,H57B,H57C), C58(H58A,H58B,H58C),
 C56(H56A,H56B,H56C), C64(H64A,H64B,H64C)
2.d Idealised tetrahedral OH refined as rotating group:
 O9(H9)
;
_olex2_submission_special_instructions 'No special instructions were received'

loop_
_space_group_symop_operation_xyz
'x, y, z'
'-x, -y, -z'

loop_
_atom_site_label
_atom_site_type_symbol
_atom_site_fract_x
_atom_site_fract_y
_atom_site_fract_z
_atom_site_U_iso_or_equiv
_atom_site_adp_type
_atom_site_occupancy
_atom_site_site_symmetry_order
_atom_site_calc_flag
_atom_site_refinement_flags_posn
_atom_site_refinement_flags_adp
_atom_site_refinement_flags_occupancy
_atom_site_disorder_assembly
_atom_site_disorder_group
Co1 Co 0.60659(4) 0.13363(4) 0.70144(2) 0.01699(12) Uani 1 1 d . . . . .
Co2 Co 1.01121(4) 0.73205(4) 0.75574(2) 0.01783(12) Uani 1 1 d . . . . .
O8 O 1.07566(19) 0.79940(19) 0.82953(9) 0.0179(5) Uani 1 1 d . . . . .
O2 O 0.70469(19) 0.09361(19) 0.76605(9) 0.0190(5) Uani 1 1 d . . . . .
O7 O 0.87221(19) 0.63891(19) 0.78472(9) 0.0190(5) Uani 1 1 d . . . . .
O4 O 0.51010(19) 0.16040(19) 0.63284(9) 0.0181(5) Uani 1 1 d . . . . .
O3 O 0.51239(19) -0.03556(19) 0.68722(9) 0.0176(5) Uani 1 1 d . . . . .
O6 O 0.94786(19) 0.6576(2) 0.68427(9) 0.0207(5) Uani 1 1 d . . . . .
O1 O 0.72404(19) 0.08854(19) 0.66219(9) 0.0199(5) Uani 1 1 d . . . . .
O5 O 1.08634(19) 0.5966(2) 0.77182(10) 0.0220(5) Uani 1 1 d . . . . .
N3 N 1.1545(2) 0.8303(2) 0.73357(11) 0.0181(6) Uani 1 1 d . . . . .
N2 N 0.4803(2) 0.1674(2) 0.74041(11) 0.0180(6) Uani 1 1 d . . . . .
N1 N 0.6918(2) 0.3040(2) 0.71461(11) 0.0175(6) Uani 1 1 d . . . . .
N4 N 0.9210(2) 0.8599(2) 0.74114(11) 0.0179(6) Uani 1 1 d . . . . .
O9 O 0.8033(2) 0.3053(3) 0.84553(12) 0.0433(7) Uani 1 1 d . . . . .
H9 H 0.781818 0.249219 0.819805 0.065 Uiso 1 1 calc R U . . .
C39 C 1.1401(3) 0.9467(3) 0.70924(14) 0.0219(8) Uani 1 1 d . . . . .
H39A H 1.072077 0.929084 0.676407 0.026 Uiso 1 1 calc R U . . .
H39B H 1.219460 0.986701 0.697503 0.026 Uiso 1 1 calc R U . . .
C7 C 0.8040(3) 0.3466(3) 0.70623(14) 0.0204(8) Uani 1 1 d . . . . .
H7 H 0.840394 0.431022 0.718015 0.025 Uiso 1 1 calc R U . . .
C18 C 0.4330(3) -0.0489(3) 0.64090(14) 0.0169(7) Uani 1 1 d . . . . .
C21 C 0.2676(3) -0.0605(3) 0.54272(14) 0.0204(8) Uani 1 1 d . . . . .
H21 H 0.210558 -0.067455 0.508752 0.025 Uiso 1 1 calc R U . . .
C43 C 0.7535(3) 0.7276(3) 0.67610(14) 0.0187(7) Uani 1 1 d . . . . .
C38 C 1.2655(3) 0.8081(3) 0.74435(14) 0.0215(8) Uani 1 1 d . . . . .
H38 H 1.332306 0.868593 0.735200 0.026 Uiso 1 1 calc R U . . .
C6 C 0.8798(3) 0.2802(3) 0.68101(14) 0.0205(8) Uani 1 1 d . . . . .
C17 C 0.6509(3) 0.0304(3) 0.80297(14) 0.0184(7) Uani 1 1 d . . . . .
C42 C 0.8109(3) 0.8396(3) 0.71024(13) 0.0171(7) Uani 1 1 d . . . . .
H42 H 0.764848 0.902907 0.710054 0.020 Uiso 1 1 calc R U . . .
C37 C 1.2988(3) 0.7020(3) 0.76864(14) 0.0219(8) Uani 1 1 d . . . . .
C23 C 0.4334(3) 0.0594(3) 0.61017(14) 0.0169(7) Uani 1 1 d . . . . .
C19 C 0.3467(3) -0.1610(3) 0.62165(14) 0.0173(7) Uani 1 1 d . . . . .
H19 H 0.347877 -0.232190 0.641822 0.021 Uiso 1 1 calc R U . . .
C24 C 0.1587(3) -0.2845(3) 0.55232(14) 0.0219(8) Uani 1 1 d . . . . .
C47 C 0.7723(3) 0.5527(3) 0.61939(14) 0.0209(8) Uani 1 1 d . . . . .
H47 H 0.821593 0.500921 0.606740 0.025 Uiso 1 1 calc R U . . .
C32 C 1.2073(3) 0.6012(3) 0.78110(14) 0.0227(8) Uani 1 1 d . . . . .
C12 C 0.5341(3) 0.0437(3) 0.81576(14) 0.0208(8) Uani 1 1 d . . . . .
C41 C 0.9782(3) 0.9856(3) 0.76662(14) 0.0195(7) Uani 1 1 d . . . . .
H41A H 0.987681 0.984846 0.807082 0.023 Uiso 1 1 calc R U . . .
H41B H 0.922164 1.041921 0.754168 0.023 Uiso 1 1 calc R U . . .
C53 C 1.0293(3) 0.7801(3) 0.92087(15) 0.0207(8) Uani 1 1 d . . . . .
C48 C 0.8289(3) 0.6473(3) 0.66144(14) 0.0192(7) Uani 1 1 d . . . . .
C5 C 1.0006(3) 0.3461(3) 0.67467(15) 0.0252(8) Uani 1 1 d . . . . .
H5 H 1.030058 0.429565 0.689407 0.030 Uiso 1 1 calc R U . . .
C9 C 0.4923(3) 0.3744(3) 0.70486(15) 0.0223(8) Uani 1 1 d . . . . .
H9A H 0.493848 0.370418 0.664980 0.027 Uiso 1 1 calc R U . . .
H9B H 0.457910 0.446628 0.713705 0.027 Uiso 1 1 calc R U . . .
C49 C 0.8912(3) 0.6589(3) 0.83759(14) 0.0189(8) Uani 1 1 d . . . . .
C22 C 0.3502(3) 0.0512(3) 0.55835(14) 0.0186(7) Uani 1 1 d . . . . .
C1 C 0.8347(3) 0.1560(3) 0.65885(13) 0.0184(7) Uani 1 1 d . . . . .
C11 C 0.4637(3) 0.1237(3) 0.78638(14) 0.0206(8) Uani 1 1 d . . . . .
H11 H 0.398922 0.146273 0.802566 0.025 Uiso 1 1 calc R U . . .
C52 C 0.9426(3) 0.7189(3) 0.94953(15) 0.0231(8) Uani 1 1 d . . . . .
H52 H 0.956121 0.739938 0.987957 0.028 Uiso 1 1 calc R U . . .
C44 C 0.6259(3) 0.7078(3) 0.65125(14) 0.0222(8) Uani 1 1 d . . . . .
H44 H 0.576550 0.762607 0.661166 0.027 Uiso 1 1 calc R U . . .
C28 C 0.3593(3) 0.1616(3) 0.52259(14) 0.0199(8) Uani 1 1 d . . . . .
C46 C 0.6462(3) 0.5346(3) 0.59649(14) 0.0248(8) Uani 1 1 d . . . . .
H46 H 0.609599 0.468974 0.568967 0.030 Uiso 1 1 calc R U . . .
C4 C 1.0760(3) 0.2913(3) 0.64752(15) 0.0259(8) Uani 1 1 d . . . . .
H4 H 1.156577 0.336494 0.643086 0.031 Uiso 1 1 calc R U . . .
C3 C 1.0325(3) 0.1690(3) 0.62674(15) 0.0247(8) Uani 1 1 d . . . . .
H3 H 1.084420 0.130290 0.608296 0.030 Uiso 1 1 calc R U . . .
C54 C 1.0035(3) 0.7500(3) 0.86275(14) 0.0180(7) Uani 1 1 d . . . . .
C55 C 0.7493(3) 0.5610(3) 0.96468(15) 0.0272(9) Uani 1 1 d . . . . .
C8 C 0.6268(3) 0.3924(3) 0.73687(15) 0.0222(8) Uani 1 1 d . . . . .
H8A H 0.673675 0.478016 0.734377 0.027 Uiso 1 1 calc R U . . .
H8B H 0.624778 0.379737 0.776114 0.027 Uiso 1 1 calc R U . . .
C59 C 1.1493(3) 0.8740(3) 0.94821(14) 0.0238(8) Uani 1 1 d . . . . .
C2 C 0.9153(3) 0.1026(3) 0.63232(14) 0.0216(8) Uani 1 1 d . . . . .
H2 H 0.888462 0.018708 0.617889 0.026 Uiso 1 1 calc R U . . .
C45 C 0.5715(3) 0.6105(3) 0.61283(15) 0.0255(8) Uani 1 1 d . . . . .
H45 H 0.484084 0.595109 0.597629 0.031 Uiso 1 1 calc R U . . .
C20 C 0.2608(3) -0.1680(3) 0.57385(14) 0.0191(7) Uani 1 1 d . . . . .
C62 C 1.1536(3) 0.9994(3) 0.92333(16) 0.0322(9) Uani 1 1 d . . . . .
H62A H 1.230607 1.058473 0.941105 0.048 Uiso 1 1 calc R U . . .
H62B H 1.079787 1.030480 0.929199 0.048 Uiso 1 1 calc R U . . .
H62C H 1.153070 0.989160 0.883813 0.048 Uiso 1 1 calc R U . . .
C51 C 0.8336(3) 0.6259(3) 0.92629(15) 0.0226(8) Uani 1 1 d . . . . .
C15 C 0.6680(3) -0.1082(3) 0.87592(14) 0.0237(8) Uani 1 1 d . . . . .
H15 H 0.713714 -0.160921 0.895969 0.028 Uiso 1 1 calc R U . . .
C10 C 0.4055(3) 0.2562(3) 0.71815(15) 0.0214(8) Uani 1 1 d . . . . .
H10A H 0.355850 0.277169 0.745403 0.026 Uiso 1 1 calc R U . . .
H10B H 0.345822 0.217841 0.684369 0.026 Uiso 1 1 calc R U . . .
C33 C 1.2509(3) 0.5004(3) 0.80423(16) 0.0309(9) Uani 1 1 d . . . . .
H33 H 1.192043 0.430106 0.811848 0.037 Uiso 1 1 calc R U . . .
C36 C 1.4274(3) 0.6989(3) 0.77994(16) 0.0311(9) Uani 1 1 d . . . . .
H36 H 1.487742 0.765932 0.770726 0.037 Uiso 1 1 calc R U . . .
C30 C 0.3222(3) 0.2711(3) 0.55071(15) 0.0255(8) Uani 1 1 d . . . . .
H30A H 0.378917 0.296597 0.586157 0.038 Uiso 1 1 calc R U . . .
H30B H 0.235205 0.245726 0.556657 0.038 Uiso 1 1 calc R U . . .
H30C H 0.328945 0.340581 0.527208 0.038 Uiso 1 1 calc R U . . .
C16 C 0.7152(3) -0.0477(3) 0.83456(14) 0.0221(8) Uani 1 1 d . . . . .
H16 H 0.793741 -0.058507 0.826794 0.026 Uiso 1 1 calc R U . . .
C14 C 0.5534(3) -0.0944(3) 0.88951(15) 0.0265(8) Uani 1 1 d . . . . .
H14 H 0.521121 -0.136359 0.918549 0.032 Uiso 1 1 calc R U . . .
C50 C 0.8093(3) 0.5974(3) 0.87078(15) 0.0214(8) Uani 1 1 d . . . . .
H50 H 0.737047 0.535983 0.854471 0.026 Uiso 1 1 calc R U . . .
C40 C 1.1083(3) 1.0337(3) 0.75110(14) 0.0215(8) Uani 1 1 d . . . . .
H40A H 1.110310 1.115258 0.735857 0.026 Uiso 1 1 calc R U . . .
H40B H 1.173811 1.045745 0.784784 0.026 Uiso 1 1 calc R U . . .
C13 C 0.4892(3) -0.0181(3) 0.85949(15) 0.0258(8) Uani 1 1 d . . . . .
H13 H 0.412006 -0.006643 0.868564 0.031 Uiso 1 1 calc R U . . .
C29 C 0.4954(3) 0.2014(3) 0.51204(15) 0.0261(8) Uani 1 1 d . . . . .
H29A H 0.501181 0.270876 0.488555 0.039 Uiso 1 1 calc R U . . .
H29B H 0.517986 0.131658 0.493727 0.039 Uiso 1 1 calc R U . . .
H29C H 0.553523 0.226727 0.547147 0.039 Uiso 1 1 calc R U . . .
C31 C 0.2720(3) 0.1290(3) 0.46658(14) 0.0249(8) Uani 1 1 d . . . . .
H31A H 0.184416 0.103991 0.471817 0.037 Uiso 1 1 calc R U . . .
H31B H 0.294501 0.060608 0.447235 0.037 Uiso 1 1 calc R U . . .
H31C H 0.281142 0.201325 0.444788 0.037 Uiso 1 1 calc R U . . .
C26 C 0.0287(3) -0.2500(3) 0.54686(16) 0.0317(9) Uani 1 1 d . . . . .
H26A H 0.016387 -0.222118 0.583120 0.048 Uiso 1 1 calc R U . . .
H26B H -0.037944 -0.322715 0.531982 0.048 Uiso 1 1 calc R U . . .
H26C H 0.025351 -0.183457 0.522039 0.048 Uiso 1 1 calc R U . . .
C60 C 1.2651(3) 0.8248(3) 0.93940(16) 0.0292(9) Uani 1 1 d . . . . .
H60A H 1.263152 0.811024 0.899921 0.044 Uiso 1 1 calc R U . . .
H60B H 1.263903 0.746646 0.956764 0.044 Uiso 1 1 calc R U . . .
H60C H 1.342113 0.885527 0.955909 0.044 Uiso 1 1 calc R U . . .
C25 C 0.1760(3) -0.3311(3) 0.49563(15) 0.0311(9) Uani 1 1 d . . . . .
H25A H 0.177248 -0.264166 0.470819 0.047 Uiso 1 1 calc R U . . .
H25B H 0.106029 -0.400906 0.480607 0.047 Uiso 1 1 calc R U . . .
H25C H 0.255794 -0.358160 0.499287 0.047 Uiso 1 1 calc R U . . .
C27 C 0.1608(3) -0.3878(3) 0.59135(16) 0.0301(9) Uani 1 1 d . . . . .
H27A H 0.243851 -0.408456 0.596813 0.045 Uiso 1 1 calc R U . . .
H27B H 0.096000 -0.461162 0.575507 0.045 Uiso 1 1 calc R U . . .
H27C H 0.143832 -0.360187 0.626780 0.045 Uiso 1 1 calc R U . . .
C35 C 1.4674(3) 0.6015(4) 0.80389(17) 0.0373(10) Uani 1 1 d . . . . .
H35 H 1.554655 0.601384 0.812205 0.045 Uiso 1 1 calc R U . . .
C61 C 1.1561(4) 0.8937(4) 1.01020(15) 0.0352(10) Uani 1 1 d . . . . .
H61A H 1.235485 0.951298 1.026494 0.053 Uiso 1 1 calc R U . . .
H61B H 1.152283 0.814295 1.026724 0.053 Uiso 1 1 calc R U . . .
H61C H 1.085031 0.928170 1.017096 0.053 Uiso 1 1 calc R U . . .
C57 C 0.6450(3) 0.4551(4) 0.93464(17) 0.0432(11) Uani 1 1 d . . . . .
H57A H 0.588316 0.488056 0.907049 0.065 Uiso 1 1 calc R U . . .
H57B H 0.597252 0.413071 0.961097 0.065 Uiso 1 1 calc R U . . .
H57C H 0.682478 0.396006 0.916465 0.065 Uiso 1 1 calc R U . . .
C63 C 0.9356(4) 0.3519(4) 0.8539(2) 0.0476(12) Uani 1 1 d . . . . .
H63A H 0.960757 0.414795 0.885557 0.057 Uiso 1 1 calc R U . . .
H63B H 0.957246 0.393453 0.821034 0.057 Uiso 1 1 calc R U . . .
C34 C 1.3774(3) 0.5027(3) 0.81582(17) 0.0359(10) Uani 1 1 d . . . . .
H34 H 1.404449 0.434773 0.832503 0.043 Uiso 1 1 calc R U . . .
C58 C 0.6905(4) 0.6561(4) 0.99148(19) 0.0468(12) Uani 1 1 d . . . . .
H58A H 0.757658 0.723349 1.011273 0.070 Uiso 1 1 calc R U . . .
H58B H 0.639741 0.615708 1.017295 0.070 Uiso 1 1 calc R U . . .
H58C H 0.636703 0.689756 0.962952 0.070 Uiso 1 1 calc R U . . .
C56 C 0.8297(4) 0.5060(4) 1.01030(17) 0.0393(10) Uani 1 1 d . . . . .
H56A H 0.863178 0.441161 0.993967 0.059 Uiso 1 1 calc R U . . .
H56B H 0.777404 0.470440 1.036505 0.059 Uiso 1 1 calc R U . . .
H56C H 0.899770 0.571403 1.029478 0.059 Uiso 1 1 calc R U . . .
C64 C 1.0085(4) 0.2544(4) 0.86455(19) 0.0471(12) Uani 1 1 d . . . . .
H64A H 0.991238 0.196774 0.831798 0.071 Uiso 1 1 calc R U . . .
H64B H 0.983724 0.209312 0.895657 0.071 Uiso 1 1 calc R U . . .
H64C H 1.098837 0.292762 0.873199 0.071 Uiso 1 1 calc R U . . .

loop_
_atom_site_aniso_label
_atom_site_aniso_U_11
_atom_site_aniso_U_22
_atom_site_aniso_U_33
_atom_site_aniso_U_23
_atom_site_aniso_U_13
_atom_site_aniso_U_12
Co1 0.0156(2) 0.0148(2) 0.0196(3) 0.00084(19) 0.00266(19) 0.00163(17)
Co2 0.0154(2) 0.0173(2) 0.0209(3) 0.0010(2) 0.0039(2) 0.00338(18)
O8 0.0155(11) 0.0186(12) 0.0198(13) 0.0030(10) 0.0046(10) 0.0027(9)
O2 0.0158(11) 0.0204(13) 0.0201(13) 0.0049(10) 0.0035(10) 0.0015(9)
O7 0.0187(11) 0.0198(12) 0.0188(14) 0.0029(10) 0.0025(10) 0.0051(9)
O4 0.0170(11) 0.0148(12) 0.0215(13) -0.0001(10) 0.0022(10) 0.0021(9)
O3 0.0171(11) 0.0158(12) 0.0188(13) -0.0001(10) 0.0035(10) 0.0009(9)
O6 0.0168(11) 0.0217(13) 0.0230(14) -0.0021(11) 0.0016(10) 0.0050(9)
O1 0.0176(11) 0.0184(12) 0.0239(14) -0.0008(10) 0.0069(10) 0.0023(9)
O5 0.0191(12) 0.0182(12) 0.0292(15) 0.0041(11) 0.0035(11) 0.0059(10)
N3 0.0172(14) 0.0201(15) 0.0170(16) -0.0007(12) 0.0041(12) 0.0036(11)
N2 0.0147(13) 0.0157(14) 0.0220(17) 0.0013(13) 0.0020(12) 0.0009(11)
N1 0.0190(14) 0.0145(14) 0.0185(16) 0.0023(12) 0.0025(12) 0.0030(11)
N4 0.0169(14) 0.0172(15) 0.0207(16) 0.0018(12) 0.0072(13) 0.0032(11)
O9 0.0463(17) 0.0347(17) 0.043(2) -0.0089(14) -0.0021(15) 0.0059(13)
C39 0.0205(17) 0.0194(18) 0.025(2) 0.0043(16) 0.0064(16) 0.0015(14)
C7 0.0226(18) 0.0160(18) 0.019(2) 0.0002(15) -0.0002(15) 0.0006(14)
C18 0.0145(16) 0.0172(17) 0.021(2) 0.0008(15) 0.0068(15) 0.0057(13)
C21 0.0155(16) 0.0268(19) 0.020(2) 0.0002(16) 0.0030(15) 0.0074(14)
C43 0.0223(17) 0.0161(17) 0.0187(19) 0.0015(15) 0.0057(15) 0.0045(14)
C38 0.0182(17) 0.0249(19) 0.020(2) -0.0047(16) 0.0062(15) 0.0013(14)
C6 0.0205(17) 0.0195(18) 0.021(2) 0.0016(15) 0.0027(15) 0.0046(14)
C17 0.0158(16) 0.0157(17) 0.021(2) -0.0009(15) 0.0015(15) 0.0006(13)
C42 0.0172(17) 0.0153(17) 0.0209(19) 0.0009(14) 0.0078(15) 0.0050(13)
C37 0.0191(17) 0.0230(19) 0.023(2) -0.0075(16) 0.0024(15) 0.0071(14)
C23 0.0111(15) 0.0178(17) 0.022(2) -0.0011(15) 0.0058(14) 0.0016(13)
C19 0.0168(16) 0.0147(17) 0.022(2) 0.0031(14) 0.0071(15) 0.0028(13)
C24 0.0165(16) 0.0218(19) 0.024(2) -0.0005(16) 0.0013(15) -0.0006(14)
C47 0.0289(19) 0.0166(18) 0.0175(19) 0.0018(15) 0.0045(16) 0.0052(14)
C32 0.0217(18) 0.0235(19) 0.022(2) -0.0062(16) 0.0002(16) 0.0072(15)
C12 0.0193(17) 0.0166(18) 0.025(2) -0.0030(15) 0.0037(15) 0.0010(14)
C41 0.0230(17) 0.0155(17) 0.021(2) -0.0019(15) 0.0057(15) 0.0048(14)
C53 0.0165(16) 0.0182(18) 0.029(2) 0.0028(16) 0.0061(15) 0.0044(14)
C48 0.0175(17) 0.0180(18) 0.023(2) 0.0054(15) 0.0057(15) 0.0036(13)
C5 0.0205(18) 0.0197(19) 0.033(2) 0.0027(17) 0.0025(17) 0.0014(14)
C9 0.0248(18) 0.0155(18) 0.027(2) 0.0012(15) 0.0039(16) 0.0056(14)
C49 0.0169(16) 0.0151(17) 0.024(2) 0.0022(15) -0.0014(15) 0.0054(13)
C22 0.0167(16) 0.0191(18) 0.021(2) -0.0031(15) 0.0077(15) 0.0035(13)
C1 0.0182(17) 0.0208(18) 0.0163(19) 0.0045(15) 0.0005(15) 0.0062(14)
C11 0.0134(16) 0.0202(18) 0.028(2) -0.0001(16) 0.0069(15) 0.0008(13)
C52 0.0243(18) 0.0243(19) 0.021(2) -0.0008(16) 0.0034(16) 0.0062(15)
C44 0.0191(17) 0.0209(19) 0.027(2) 0.0063(16) 0.0050(16) 0.0042(14)
C28 0.0213(17) 0.0184(18) 0.019(2) 0.0020(15) 0.0055(15) 0.0016(14)
C46 0.0294(19) 0.0206(19) 0.019(2) 0.0004(16) 0.0017(16) -0.0032(15)
C4 0.0167(17) 0.025(2) 0.037(2) 0.0048(17) 0.0102(17) 0.0009(15)
C3 0.0214(18) 0.029(2) 0.027(2) 0.0060(17) 0.0084(16) 0.0080(15)
C54 0.0170(16) 0.0183(18) 0.021(2) 0.0022(15) 0.0066(15) 0.0060(13)
C55 0.0252(19) 0.029(2) 0.028(2) 0.0066(17) 0.0081(17) 0.0025(16)
C8 0.0255(18) 0.0145(17) 0.028(2) 0.0010(15) 0.0071(16) 0.0053(14)
C59 0.0233(18) 0.025(2) 0.021(2) -0.0019(16) 0.0029(16) 0.0007(15)
C2 0.0262(18) 0.0160(18) 0.022(2) 0.0023(15) 0.0031(16) 0.0037(14)
C45 0.0186(17) 0.028(2) 0.029(2) 0.0081(17) 0.0032(16) 0.0037(15)
C20 0.0157(16) 0.0180(18) 0.023(2) -0.0032(15) 0.0054(15) 0.0023(13)
C62 0.031(2) 0.022(2) 0.039(3) -0.0019(18) 0.0060(19) -0.0030(16)
C51 0.0200(17) 0.0254(19) 0.024(2) 0.0075(16) 0.0061(16) 0.0065(14)
C15 0.0229(18) 0.0229(19) 0.023(2) 0.0047(16) -0.0015(16) 0.0049(15)
C10 0.0198(17) 0.0192(18) 0.026(2) 0.0023(16) 0.0022(15) 0.0077(14)
C33 0.0265(19) 0.024(2) 0.042(3) 0.0020(18) 0.0016(18) 0.0082(16)
C36 0.0239(19) 0.030(2) 0.038(2) -0.0075(18) 0.0025(18) 0.0068(16)
C30 0.0271(19) 0.0218(19) 0.028(2) 0.0024(16) 0.0037(17) 0.0070(15)
C16 0.0202(17) 0.0238(19) 0.022(2) 0.0009(16) 0.0031(15) 0.0057(14)
C14 0.030(2) 0.024(2) 0.027(2) 0.0050(17) 0.0099(17) 0.0039(16)
C50 0.0165(16) 0.0177(18) 0.029(2) 0.0026(16) 0.0025(15) 0.0022(14)
C40 0.0205(17) 0.0172(18) 0.025(2) -0.0012(15) 0.0052(16) 0.0007(14)
C13 0.0233(18) 0.028(2) 0.028(2) 0.0019(17) 0.0110(16) 0.0045(15)
C29 0.0203(18) 0.030(2) 0.029(2) 0.0067(17) 0.0083(16) 0.0033(15)
C31 0.0256(18) 0.029(2) 0.019(2) 0.0030(16) 0.0038(16) 0.0039(15)
C26 0.0183(18) 0.031(2) 0.040(3) -0.0024(19) 0.0007(17) -0.0037(15)
C60 0.0189(18) 0.033(2) 0.033(2) 0.0016(18) 0.0014(17) 0.0019(15)
C25 0.029(2) 0.029(2) 0.030(2) -0.0103(18) 0.0076(18) -0.0055(16)
C27 0.0209(18) 0.026(2) 0.035(2) -0.0002(18) -0.0001(17) -0.0069(15)
C35 0.0220(19) 0.039(2) 0.051(3) -0.011(2) -0.0033(19) 0.0160(18)
C61 0.032(2) 0.042(2) 0.026(2) -0.0074(19) 0.0033(18) -0.0034(18)
C57 0.031(2) 0.055(3) 0.036(3) 0.012(2) 0.0098(19) -0.0114(19)
C63 0.042(2) 0.034(2) 0.056(3) -0.001(2) -0.016(2) 0.005(2)
C34 0.038(2) 0.026(2) 0.045(3) -0.0015(19) -0.006(2) 0.0211(18)
C58 0.050(3) 0.046(3) 0.058(3) 0.022(2) 0.037(2) 0.017(2)
C56 0.039(2) 0.042(2) 0.037(3) 0.016(2) 0.009(2) 0.0067(19)
C64 0.062(3) 0.030(2) 0.054(3) 0.001(2) 0.017(2) 0.015(2)

loop_
_atom_type_symbol
_atom_type_description
_atom_type_scat_dispersion_real
_atom_type_scat_dispersion_imag
_atom_type_scat_source
C C 0.0033 0.0016 'International Tables Vol C Tables 4.2.6.8 and 6.1.1.4'
H H 0.0000 0.0000 'International Tables Vol C Tables 4.2.6.8 and 6.1.1.4'
Co Co 0.3494 0.9721 'International Tables Vol C Tables 4.2.6.8 and 6.1.1.4'
N N 0.0061 0.0033 'International Tables Vol C Tables 4.2.6.8 and 6.1.1.4'
O O 0.0106 0.0060 'International Tables Vol C Tables 4.2.6.8 and 6.1.1.4'

loop_
_exptl_crystal_face_index_h
_exptl_crystal_face_index_k
_exptl_crystal_face_index_l
_exptl_crystal_face_perp_dist
-1 1 1 0.0255
1 -1 -1 0.0255
1 1 -1 0.0575
-1 -1 1 0.0575
0 0 -1 0.0095
0 0 1 0.0095

loop_
_geom_angle_atom_site_label_1
_geom_angle_atom_site_label_2
_geom_angle_atom_site_label_3
_geom_angle
_geom_angle_site_symmetry_1
_geom_angle_site_symmetry_3
_geom_angle_publ_flag
O2 Co1 O4 174.61(10) . . ?
O2 Co1 O3 91.11(9) . . ?
O2 Co1 N2 92.39(10) . . ?
O2 Co1 N1 91.03(10) . . ?
O4 Co1 O3 85.15(9) . . ?
O4 Co1 N2 91.38(10) . . ?
O1 Co1 O2 87.66(10) . . ?
O1 Co1 O4 88.30(9) . . ?
O1 Co1 O3 87.31(9) . . ?
O1 Co1 N2 175.88(11) . . ?
O1 Co1 N1 94.85(10) . . ?
N2 Co1 O3 88.57(10) . . ?
N1 Co1 O4 92.86(10) . . ?
N1 Co1 O3 177.02(10) . . ?
N1 Co1 N2 89.27(11) . . ?
O8 Co2 O7 85.45(9) . . ?
O8 Co2 N4 91.46(11) . . ?
O6 Co2 O8 177.06(10) . . ?
O6 Co2 O7 93.04(10) . . ?
O6 Co2 O5 88.46(10) . . ?
O6 Co2 N3 92.05(11) . . ?
O6 Co2 N4 91.06(11) . . ?
O5 Co2 O8 88.89(10) . . ?
O5 Co2 O7 85.06(9) . . ?
O5 Co2 N3 94.88(10) . . ?
O5 Co2 N4 174.58(10) . . ?
N3 Co2 O8 89.46(10) . . ?
N3 Co2 O7 174.91(11) . . ?
N3 Co2 N4 90.53(11) . . ?
N4 Co2 O7 89.58(10) . . ?
C54 O8 Co2 111.3(2) . . ?
C17 O2 Co1 120.96(19) . . ?
C49 O7 Co2 110.46(19) . . ?
C23 O4 Co1 111.6(2) . . ?
C18 O3 Co1 110.39(19) . . ?
C48 O6 Co2 121.0(2) . . ?
C1 O1 Co1 126.4(2) . . ?
C32 O5 Co2 125.4(2) . . ?
C39 N3 Co2 117.5(2) . . ?
C38 N3 Co2 123.6(2) . . ?
C38 N3 C39 118.4(3) . . ?
C11 N2 Co1 123.4(2) . . ?
C11 N2 C10 118.6(3) . . ?
C10 N2 Co1 117.9(2) . . ?
C7 N1 Co1 124.0(2) . . ?
C7 N1 C8 117.4(3) . . ?
C8 N1 Co1 118.6(2) . . ?
C42 N4 Co2 122.3(2) . . ?
C42 N4 C41 118.8(3) . . ?
C41 N4 Co2 118.9(2) . . ?
C63 O9 H9 109.5 . . ?
N3 C39 H39A 109.6 . . ?
N3 C39 H39B 109.6 . . ?
N3 C39 C40 110.1(3) . . ?
H39A C39 H39B 108.2 . . ?
C40 C39 H39A 109.6 . . ?
C40 C39 H39B 109.6 . . ?
N1 C7 H7 116.7 . . ?
N1 C7 C6 126.7(3) . . ?
C6 C7 H7 116.7 . . ?
O3 C18 C23 116.8(3) . . ?
O3 C18 C19 122.8(3) . . ?
C19 C18 C23 120.4(3) . . ?
C22 C21 H21 117.5 . . ?
C22 C21 C20 124.9(3) . . ?
C20 C21 H21 117.5 . . ?
C48 C43 C42 120.1(3) . . ?
C44 C43 C42 119.0(3) . . ?
C44 C43 C48 120.2(3) . . ?
N3 C38 H38 116.6 . . ?
N3 C38 C37 126.7(3) . . ?
C37 C38 H38 116.6 . . ?
C5 C6 C7 117.5(3) . . ?
C5 C6 C1 119.9(3) . . ?
C1 C6 C7 122.5(3) . . ?
O2 C17 C12 123.0(3) . . ?
O2 C17 C16 119.5(3) . . ?
C16 C17 C12 117.3(3) . . ?
N4 C42 C43 124.3(3) . . ?
N4 C42 H42 117.9 . . ?
C43 C42 H42 117.9 . . ?
C32 C37 C38 122.4(3) . . ?
C36 C37 C38 117.8(3) . . ?
C36 C37 C32 119.9(3) . . ?
O4 C23 C18 116.1(3) . . ?
O4 C23 C22 124.0(3) . . ?
C22 C23 C18 119.9(3) . . ?
C18 C19 H19 119.9 . . ?
C20 C19 C18 120.3(3) . . ?
C20 C19 H19 119.9 . . ?
C20 C24 C26 108.1(3) . . ?
C20 C24 C25 109.9(3) . . ?
C25 C24 C26 109.2(3) . . ?
C27 C24 C20 112.2(3) . . ?
C27 C24 C26 108.0(3) . . ?
C27 C24 C25 109.3(3) . . ?
C48 C47 H47 119.6 . . ?
C46 C47 H47 119.6 . . ?
C46 C47 C48 120.7(3) . . ?
O5 C32 C37 123.8(3) . . ?
O5 C32 C33 118.8(3) . . ?
C33 C32 C37 117.5(3) . . ?
C17 C12 C11 120.9(3) . . ?
C13 C12 C17 119.4(3) . . ?
C13 C12 C11 119.6(3) . . ?
N4 C41 H41A 109.5 . . ?
N4 C41 H41B 109.5 . . ?
N4 C41 C40 110.8(3) . . ?
H41A C41 H41B 108.1 . . ?
C40 C41 H41A 109.5 . . ?
C40 C41 H41B 109.5 . . ?
C52 C53 C54 116.1(3) . . ?
C52 C53 C59 123.3(3) . . ?
C54 C53 C59 120.6(3) . . ?
O6 C48 C43 123.6(3) . . ?
O6 C48 C47 118.9(3) . . ?
C47 C48 C43 117.4(3) . . ?
C6 C5 H5 119.4 . . ?
C4 C5 C6 121.1(3) . . ?
C4 C5 H5 119.4 . . ?
H9A C9 H9B 107.9 . . ?
C8 C9 H9A 109.1 . . ?
C8 C9 H9B 109.1 . . ?
C8 C9 C10 112.3(3) . . ?
C10 C9 H9A 109.1 . . ?
C10 C9 H9B 109.1 . . ?
O7 C49 C54 116.7(3) . . ?
O7 C49 C50 123.5(3) . . ?
C50 C49 C54 119.8(3) . . ?
C21 C22 C23 116.2(3) . . ?
C21 C22 C28 123.4(3) . . ?
C23 C22 C28 120.4(3) . . ?
O1 C1 C6 124.1(3) . . ?
O1 C1 C2 118.6(3) . . ?
C2 C1 C6 117.4(3) . . ?
N2 C11 C12 126.0(3) . . ?
N2 C11 H11 117.0 . . ?
C12 C11 H11 117.0 . . ?
C53 C52 H52 117.4 . . ?
C53 C52 C51 125.2(3) . . ?
C51 C52 H52 117.4 . . ?
C43 C44 H44 119.5 . . ?
C45 C44 C43 121.0(3) . . ?
C45 C44 H44 119.5 . . ?
C22 C28 C30 110.9(3) . . ?
C22 C28 C29 109.2(3) . . ?
C30 C28 C29 109.9(3) . . ?
C31 C28 C22 111.9(3) . . ?
C31 C28 C30 107.5(3) . . ?
C31 C28 C29 107.4(3) . . ?
C47 C46 H46 119.3 . . ?
C47 C46 C45 121.4(3) . . ?
C45 C46 H46 119.3 . . ?
C5 C4 H4 120.6 . . ?
C5 C4 C3 118.9(3) . . ?
C3 C4 H4 120.6 . . ?
C4 C3 H3 119.4 . . ?
C2 C3 C4 121.3(3) . . ?
C2 C3 H3 119.4 . . ?
O8 C54 C53 124.0(3) . . ?
O8 C54 C49 115.9(3) . . ?
C53 C54 C49 120.1(3) . . ?
C51 C55 C58 109.3(3) . . ?
C51 C55 C56 109.4(3) . . ?
C57 C55 C51 112.4(3) . . ?
C57 C55 C58 109.6(3) . . ?
C57 C55 C56 107.5(3) . . ?
C58 C55 C56 108.6(3) . . ?
N1 C8 C9 110.4(3) . . ?
N1 C8 H8A 109.6 . . ?
N1 C8 H8B 109.6 . . ?
C9 C8 H8A 109.6 . . ?
C9 C8 H8B 109.6 . . ?
H8A C8 H8B 108.1 . . ?
C53 C59 C62 110.2(3) . . ?
C53 C59 C60 109.1(3) . . ?
C62 C59 C60 109.8(3) . . ?
C61 C59 C53 111.7(3) . . ?
C61 C59 C62 108.3(3) . . ?
C61 C59 C60 107.6(3) . . ?
C1 C2 H2 119.3 . . ?
C3 C2 C1 121.5(3) . . ?
C3 C2 H2 119.3 . . ?
C44 C45 C46 119.0(3) . . ?
C44 C45 H45 120.5 . . ?
C46 C45 H45 120.5 . . ?
C21 C20 C24 118.8(3) . . ?
C19 C20 C21 118.1(3) . . ?
C19 C20 C24 123.1(3) . . ?
C59 C62 H62A 109.5 . . ?
C59 C62 H62B 109.5 . . ?
C59 C62 H62C 109.5 . . ?
H62A C62 H62B 109.5 . . ?
H62A C62 H62C 109.5 . . ?
H62B C62 H62C 109.5 . . ?
C52 C51 C55 118.7(3) . . ?
C50 C51 C52 118.6(3) . . ?
C50 C51 C55 122.7(3) . . ?
C16 C15 H15 119.3 . . ?
C16 C15 C14 121.4(3) . . ?
C14 C15 H15 119.3 . . ?
N2 C10 C9 110.4(3) . . ?
N2 C10 H10A 109.6 . . ?
N2 C10 H10B 109.6 . . ?
C9 C10 H10A 109.6 . . ?
C9 C10 H10B 109.6 . . ?
H10A C10 H10B 108.1 . . ?
C32 C33 H33 119.7 . . ?
C34 C33 C32 120.7(3) . . ?
C34 C33 H33 119.7 . . ?
C37 C36 H36 119.3 . . ?
C35 C36 C37 121.5(4) . . ?
C35 C36 H36 119.3 . . ?
C28 C30 H30A 109.5 . . ?
C28 C30 H30B 109.5 . . ?
C28 C30 H30C 109.5 . . ?
H30A C30 H30B 109.5 . . ?
H30A C30 H30C 109.5 . . ?
H30B C30 H30C 109.5 . . ?
C17 C16 H16 119.1 . . ?
C15 C16 C17 121.9(3) . . ?
C15 C16 H16 119.1 . . ?
C15 C14 H14 121.1 . . ?
C13 C14 C15 117.9(3) . . ?
C13 C14 H14 121.1 . . ?
C49 C50 H50 119.9 . . ?
C51 C50 C49 120.2(3) . . ?
C51 C50 H50 119.9 . . ?
C39 C40 C41 113.3(3) . . ?
C39 C40 H40A 108.9 . . ?
C39 C40 H40B 108.9 . . ?
C41 C40 H40A 108.9 . . ?
C41 C40 H40B 108.9 . . ?
H40A C40 H40B 107.7 . . ?
C12 C13 H13 118.9 . . ?
C14 C13 C12 122.2(3) . . ?
C14 C13 H13 118.9 . . ?
C28 C29 H29A 109.5 . . ?
C28 C29 H29B 109.5 . . ?
C28 C29 H29C 109.5 . . ?
H29A C29 H29B 109.5 . . ?
H29A C29 H29C 109.5 . . ?
H29B C29 H29C 109.5 . . ?
C28 C31 H31A 109.5 . . ?
C28 C31 H31B 109.5 . . ?
C28 C31 H31C 109.5 . . ?
H31A C31 H31B 109.5 . . ?
H31A C31 H31C 109.5 . . ?
H31B C31 H31C 109.5 . . ?
C24 C26 H26A 109.5 . . ?
C24 C26 H26B 109.5 . . ?
C24 C26 H26C 109.5 . . ?
H26A C26 H26B 109.5 . . ?
H26A C26 H26C 109.5 . . ?
H26B C26 H26C 109.5 . . ?
C59 C60 H60A 109.5 . . ?
C59 C60 H60B 109.5 . . ?
C59 C60 H60C 109.5 . . ?
H60A C60 H60B 109.5 . . ?
H60A C60 H60C 109.5 . . ?
H60B C60 H60C 109.5 . . ?
C24 C25 H25A 109.5 . . ?
C24 C25 H25B 109.5 . . ?
C24 C25 H25C 109.5 . . ?
H25A C25 H25B 109.5 . . ?
H25A C25 H25C 109.5 . . ?
H25B C25 H25C 109.5 . . ?
C24 C27 H27A 109.5 . . ?
C24 C27 H27B 109.5 . . ?
C24 C27 H27C 109.5 . . ?
H27A C27 H27B 109.5 . . ?
H27A C27 H27C 109.5 . . ?
H27B C27 H27C 109.5 . . ?
C36 C35 H35 120.8 . . ?
C36 C35 C34 118.5(3) . . ?
C34 C35 H35 120.8 . . ?
C59 C61 H61A 109.5 . . ?
C59 C61 H61B 109.5 . . ?
C59 C61 H61C 109.5 . . ?
H61A C61 H61B 109.5 . . ?
H61A C61 H61C 109.5 . . ?
H61B C61 H61C 109.5 . . ?
C55 C57 H57A 109.5 . . ?
C55 C57 H57B 109.5 . . ?
C55 C57 H57C 109.5 . . ?
H57A C57 H57B 109.5 . . ?
H57A C57 H57C 109.5 . . ?
H57B C57 H57C 109.5 . . ?
O9 C63 H63A 109.0 . . ?
O9 C63 H63B 109.0 . . ?
O9 C63 C64 113.1(3) . . ?
H63A C63 H63B 107.8 . . ?
C64 C63 H63A 109.0 . . ?
C64 C63 H63B 109.0 . . ?
C33 C34 C35 122.0(3) . . ?
C33 C34 H34 119.0 . . ?
C35 C34 H34 119.0 . . ?
C55 C58 H58A 109.5 . . ?
C55 C58 H58B 109.5 . . ?
C55 C58 H58C 109.5 . . ?
H58A C58 H58B 109.5 . . ?
H58A C58 H58C 109.5 . . ?
H58B C58 H58C 109.5 . . ?
C55 C56 H56A 109.5 . . ?
C55 C56 H56B 109.5 . . ?
C55 C56 H56C 109.5 . . ?
H56A C56 H56B 109.5 . . ?
H56A C56 H56C 109.5 . . ?
H56B C56 H56C 109.5 . . ?
C63 C64 H64A 109.5 . . ?
C63 C64 H64B 109.5 . . ?
C63 C64 H64C 109.5 . . ?
H64A C64 H64B 109.5 . . ?
H64A C64 H64C 109.5 . . ?
H64B C64 H64C 109.5 . . ?

loop_
_geom_bond_atom_site_label_1
_geom_bond_atom_site_label_2
_geom_bond_distance
_geom_bond_site_symmetry_2
_geom_bond_publ_flag
Co1 O2 1.894(2) . ?
Co1 O4 1.912(2) . ?
Co1 O3 1.929(2) . ?
Co1 O1 1.884(2) . ?
Co1 N2 1.917(3) . ?
Co1 N1 1.912(3) . ?
Co2 O8 1.906(2) . ?
Co2 O7 1.922(2) . ?
Co2 O6 1.878(2) . ?
Co2 O5 1.887(2) . ?
Co2 N3 1.897(3) . ?
Co2 N4 1.909(3) . ?
O8 C54 1.297(4) . ?
O2 C17 1.317(4) . ?
O7 C49 1.293(4) . ?
O4 C23 1.294(4) . ?
O3 C18 1.301(4) . ?
O6 C48 1.317(4) . ?
O1 C1 1.307(4) . ?
O5 C32 1.306(4) . ?
N3 C39 1.471(4) . ?
N3 C38 1.287(4) . ?
N2 C11 1.280(4) . ?
N2 C10 1.478(4) . ?
N1 C7 1.283(4) . ?
N1 C8 1.475(4) . ?
N4 C42 1.290(4) . ?
N4 C41 1.472(4) . ?
O9 H9 0.8400 . ?
O9 C63 1.418(5) . ?
C39 H39A 0.9900 . ?
C39 H39B 0.9900 . ?
C39 C40 1.525(5) . ?
C7 H7 0.9500 . ?
C7 C6 1.428(4) . ?
C18 C23 1.445(4) . ?
C18 C19 1.407(4) . ?
C21 H21 0.9500 . ?
C21 C22 1.372(4) . ?
C21 C20 1.437(4) . ?
C43 C42 1.437(4) . ?
C43 C48 1.419(4) . ?
C43 C44 1.404(4) . ?
C38 H38 0.9500 . ?
C38 C37 1.428(5) . ?
C6 C5 1.415(4) . ?
C6 C1 1.417(4) . ?
C17 C12 1.416(4) . ?
C17 C16 1.409(4) . ?
C42 H42 0.9500 . ?
C37 C32 1.420(5) . ?
C37 C36 1.407(4) . ?
C23 C22 1.431(4) . ?
C19 H19 0.9500 . ?
C19 C20 1.372(4) . ?
C24 C20 1.533(4) . ?
C24 C26 1.547(4) . ?
C24 C25 1.535(5) . ?
C24 C27 1.527(5) . ?
C47 H47 0.9500 . ?
C47 C48 1.412(5) . ?
C47 C46 1.378(5) . ?
C32 C33 1.410(5) . ?
C12 C11 1.437(5) . ?
C12 C13 1.407(5) . ?
C41 H41A 0.9900 . ?
C41 H41B 0.9900 . ?
C41 C40 1.541(4) . ?
C53 C52 1.368(4) . ?
C53 C54 1.431(5) . ?
C53 C59 1.534(5) . ?
C5 H5 0.9500 . ?
C5 C4 1.376(5) . ?
C9 H9A 0.9900 . ?
C9 H9B 0.9900 . ?
C9 C8 1.527(4) . ?
C9 C10 1.533(4) . ?
C49 C54 1.450(4) . ?
C49 C50 1.411(4) . ?
C22 C28 1.533(4) . ?
C1 C2 1.404(4) . ?
C11 H11 0.9500 . ?
C52 H52 0.9500 . ?
C52 C51 1.426(5) . ?
C44 H44 0.9500 . ?
C44 C45 1.373(5) . ?
C28 C30 1.541(5) . ?
C28 C29 1.544(4) . ?
C28 C31 1.529(5) . ?
C46 H46 0.9500 . ?
C46 C45 1.392(5) . ?
C4 H4 0.9500 . ?
C4 C3 1.386(5) . ?
C3 H3 0.9500 . ?
C3 C2 1.378(4) . ?
C55 C51 1.536(5) . ?
C55 C57 1.525(5) . ?
C55 C58 1.536(5) . ?
C55 C56 1.540(5) . ?
C8 H8A 0.9900 . ?
C8 H8B 0.9900 . ?
C59 C62 1.535(5) . ?
C59 C60 1.537(5) . ?
C59 C61 1.529(5) . ?
C2 H2 0.9500 . ?
C45 H45 0.9500 . ?
C62 H62A 0.9800 . ?
C62 H62B 0.9800 . ?
C62 H62C 0.9800 . ?
C51 C50 1.367(5) . ?
C15 H15 0.9500 . ?
C15 C16 1.362(5) . ?
C15 C14 1.401(5) . ?
C10 H10A 0.9900 . ?
C10 H10B 0.9900 . ?
C33 H33 0.9500 . ?
C33 C34 1.371(5) . ?
C36 H36 0.9500 . ?
C36 C35 1.368(5) . ?
C30 H30A 0.9800 . ?
C30 H30B 0.9800 . ?
C30 H30C 0.9800 . ?
C16 H16 0.9500 . ?
C14 H14 0.9500 . ?
C14 C13 1.374(5) . ?
C50 H50 0.9500 . ?
C40 H40A 0.9900 . ?
C40 H40B 0.9900 . ?
C13 H13 0.9500 . ?
C29 H29A 0.9800 . ?
C29 H29B 0.9800 . ?
C29 H29C 0.9800 . ?
C31 H31A 0.9800 . ?
C31 H31B 0.9800 . ?
C31 H31C 0.9800 . ?
C26 H26A 0.9800 . ?
C26 H26B 0.9800 . ?
C26 H26C 0.9800 . ?
C60 H60A 0.9800 . ?
C60 H60B 0.9800 . ?
C60 H60C 0.9800 . ?
C25 H25A 0.9800 . ?
C25 H25B 0.9800 . ?
C25 H25C 0.9800 . ?
C27 H27A 0.9800 . ?
C27 H27B 0.9800 . ?
C27 H27C 0.9800 . ?
C35 H35 0.9500 . ?
C35 C34 1.392(5) . ?
C61 H61A 0.9800 . ?
C61 H61B 0.9800 . ?
C61 H61C 0.9800 . ?
C57 H57A 0.9800 . ?
C57 H57B 0.9800 . ?
C57 H57C 0.9800 . ?
C63 H63A 0.9900 . ?
C63 H63B 0.9900 . ?
C63 C64 1.484(5) . ?
C34 H34 0.9500 . ?
C58 H58A 0.9800 . ?
C58 H58B 0.9800 . ?
C58 H58C 0.9800 . ?
C56 H56A 0.9800 . ?
C56 H56B 0.9800 . ?
C56 H56C 0.9800 . ?
C64 H64A 0.9800 . ?
C64 H64B 0.9800 . ?
C64 H64C 0.9800 . ?

loop_
_geom_torsion_atom_site_label_1
_geom_torsion_atom_site_label_2
_geom_torsion_atom_site_label_3
_geom_torsion_atom_site_label_4
_geom_torsion
_geom_torsion_site_symmetry_1
_geom_torsion_site_symmetry_2
_geom_torsion_site_symmetry_3
_geom_torsion_site_symmetry_4
_geom_torsion_publ_flag
Co1 O2 C17 C12 -35.4(4) . . . . ?
Co1 O2 C17 C16 149.5(2) . . . . ?
Co1 O4 C23 C18 1.8(3) . . . . ?
Co1 O4 C23 C22 -179.4(2) . . . . ?
Co1 O3 C18 C23 1.4(3) . . . . ?
Co1 O3 C18 C19 -176.2(2) . . . . ?
Co1 O1 C1 C6 -5.6(4) . . . . ?
Co1 O1 C1 C2 173.6(2) . . . . ?
Co1 N2 C11 C12 -0.4(5) . . . . ?
Co1 N2 C10 C9 -48.6(3) . . . . ?
Co1 N1 C7 C6 6.7(5) . . . . ?
Co1 N1 C8 C9 -47.7(3) . . . . ?
Co2 O8 C54 C53 178.6(2) . . . . ?
Co2 O8 C54 C49 -1.3(3) . . . . ?
Co2 O7 C49 C54 4.2(3) . . . . ?
Co2 O7 C49 C50 -175.8(2) . . . . ?
Co2 O6 C48 C43 25.8(4) . . . . ?
Co2 O6 C48 C47 -155.3(2) . . . . ?
Co2 O5 C32 C37 -14.5(5) . . . . ?
Co2 O5 C32 C33 166.2(2) . . . . ?
Co2 N3 C39 C40 62.6(3) . . . . ?
Co2 N3 C38 C37 7.3(5) . . . . ?
Co2 N4 C42 C43 -11.3(4) . . . . ?
Co2 N4 C41 C40 57.0(3) . . . . ?
O8 Co2 O5 C32 -69.7(3) . . . . ?
O8 Co2 N3 C39 -98.7(2) . . . . ?
O8 Co2 N3 C38 73.0(3) . . . . ?
O2 Co1 O1 C1 -79.1(3) . . . . ?
O2 C17 C12 C11 3.4(5) . . . . ?
O2 C17 C12 C13 -173.7(3) . . . . ?
O2 C17 C16 C15 175.2(3) . . . . ?
O7 Co2 O6 C48 47.4(2) . . . . ?
O7 Co2 O5 C32 -155.2(3) . . . . ?
O7 C49 C54 O8 -2.1(4) . . . . ?
O7 C49 C54 C53 178.1(3) . . . . ?
O7 C49 C50 C51 -178.1(3) . . . . ?
O4 Co1 O1 C1 104.5(3) . . . . ?
O4 C23 C22 C21 -174.5(3) . . . . ?
O4 C23 C22 C28 7.6(5) . . . . ?
O3 Co1 O2 C17 -49.2(2) . . . . ?
O3 Co1 O1 C1 -170.3(3) . . . . ?
O3 C18 C23 O4 -2.2(4) . . . . ?
O3 C18 C23 C22 178.9(3) . . . . ?
O3 C18 C19 C20 176.6(3) . . . . ?
O6 Co2 O5 C32 111.6(3) . . . . ?
O6 Co2 N3 C39 83.8(2) . . . . ?
O6 Co2 N3 C38 -104.5(3) . . . . ?
O1 Co1 O2 C17 -136.4(2) . . . . ?
O1 C1 C2 C3 179.1(3) . . . . ?
O5 Co2 O6 C48 132.4(2) . . . . ?
O5 Co2 N3 C39 172.5(2) . . . . ?
O5 Co2 N3 C38 -15.9(3) . . . . ?
O5 C32 C33 C34 -178.5(3) . . . . ?
N3 Co2 O6 C48 -132.8(2) . . . . ?
N3 Co2 O5 C32 19.7(3) . . . . ?
N3 C39 C40 C41 -66.1(4) . . . . ?
N3 C38 C37 C32 4.0(6) . . . . ?
N3 C38 C37 C36 -176.4(3) . . . . ?
N2 Co1 O2 C17 39.4(2) . . . . ?
N1 Co1 O2 C17 128.7(2) . . . . ?
N1 Co1 O1 C1 11.8(3) . . . . ?
N1 C7 C6 C5 178.6(3) . . . . ?
N1 C7 C6 C1 3.6(5) . . . . ?
N4 Co2 O6 C48 -42.2(2) . . . . ?
N4 Co2 N3 C39 -7.3(2) . . . . ?
N4 Co2 N3 C38 164.4(3) . . . . ?
N4 C41 C40 C39 5.8(4) . . . . ?
C39 N3 C38 C37 178.9(3) . . . . ?
C7 N1 C8 C9 133.6(3) . . . . ?
C7 C6 C5 C4 -175.6(3) . . . . ?
C7 C6 C1 O1 -4.3(5) . . . . ?
C7 C6 C1 C2 176.5(3) . . . . ?
C18 C23 C22 C21 4.3(4) . . . . ?
C18 C23 C22 C28 -173.6(3) . . . . ?
C18 C19 C20 C21 4.0(5) . . . . ?
C18 C19 C20 C24 -176.1(3) . . . . ?
C21 C22 C28 C30 116.2(3) . . . . ?
C21 C22 C28 C29 -122.5(3) . . . . ?
C21 C22 C28 C31 -3.8(4) . . . . ?
C43 C44 C45 C46 -3.3(5) . . . . ?
C38 N3 C39 C40 -109.6(3) . . . . ?
C38 C37 C32 O5 -0.2(5) . . . . ?
C38 C37 C32 C33 179.0(3) . . . . ?
C38 C37 C36 C35 179.0(3) . . . . ?
C6 C5 C4 C3 -0.7(5) . . . . ?
C6 C1 C2 C3 -1.6(5) . . . . ?
C17 C12 C11 N2 16.3(5) . . . . ?
C17 C12 C13 C14 -2.0(5) . . . . ?
C42 N4 C41 C40 -123.8(3) . . . . ?
C42 C43 C48 O6 11.4(5) . . . . ?
C42 C43 C48 C47 -167.6(3) . . . . ?
C42 C43 C44 C45 171.5(3) . . . . ?
C37 C32 C33 C34 2.3(6) . . . . ?
C37 C36 C35 C34 1.6(6) . . . . ?
C23 C18 C19 C20 -0.9(5) . . . . ?
C23 C22 C28 C30 -66.1(4) . . . . ?
C23 C22 C28 C29 55.2(4) . . . . ?
C23 C22 C28 C31 173.9(3) . . . . ?
C19 C18 C23 O4 175.5(3) . . . . ?
C19 C18 C23 C22 -3.4(5) . . . . ?
C47 C46 C45 C44 2.2(5) . . . . ?
C32 C37 C36 C35 -1.4(6) . . . . ?
C32 C33 C34 C35 -2.1(6) . . . . ?
C12 C17 C16 C15 -0.2(5) . . . . ?
C41 N4 C42 C43 169.5(3) . . . . ?
C53 C52 C51 C55 176.7(3) . . . . ?
C53 C52 C51 C50 -2.6(5) . . . . ?
C48 C43 C42 N4 -19.2(5) . . . . ?
C48 C43 C44 C45 0.5(5) . . . . ?
C48 C47 C46 C45 1.7(5) . . . . ?
C5 C6 C1 O1 -179.2(3) . . . . ?
C5 C6 C1 C2 1.6(5) . . . . ?
C5 C4 C3 C2 0.7(5) . . . . ?
C22 C21 C20 C19 -3.1(5) . . . . ?
C22 C21 C20 C24 177.0(3) . . . . ?
C1 C6 C5 C4 -0.4(5) . . . . ?
C11 N2 C10 C9 126.7(3) . . . . ?
C11 C12 C13 C14 -179.1(3) . . . . ?
C52 C53 C54 O8 179.9(3) . . . . ?
C52 C53 C54 C49 -0.2(4) . . . . ?
C52 C53 C59 C62 -122.9(3) . . . . ?
C52 C53 C59 C60 116.4(4) . . . . ?
C52 C53 C59 C61 -2.4(5) . . . . ?
C52 C51 C50 C49 0.2(5) . . . . ?
C44 C43 C42 N4 169.7(3) . . . . ?
C44 C43 C48 O6 -177.7(3) . . . . ?
C44 C43 C48 C47 3.4(5) . . . . ?
C46 C47 C48 O6 176.5(3) . . . . ?
C46 C47 C48 C43 -4.4(5) . . . . ?
C4 C3 C2 C1 0.5(5) . . . . ?
C54 C53 C52 C51 2.5(5) . . . . ?
C54 C53 C59 C62 58.4(4) . . . . ?
C54 C53 C59 C60 -62.2(4) . . . . ?
C54 C53 C59 C61 178.9(3) . . . . ?
C54 C49 C50 C51 1.9(5) . . . . ?
C55 C51 C50 C49 -179.0(3) . . . . ?
C8 N1 C7 C6 -174.6(3) . . . . ?
C8 C9 C10 N2 -22.1(4) . . . . ?
C59 C53 C52 C51 -176.2(3) . . . . ?
C59 C53 C54 O8 -1.3(5) . . . . ?
C59 C53 C54 C49 178.5(3) . . . . ?
C20 C21 C22 C23 -1.1(5) . . . . ?
C20 C21 C22 C28 176.7(3) . . . . ?
C15 C14 C13 C12 1.0(5) . . . . ?
C10 N2 C11 C12 -175.4(3) . . . . ?
C10 C9 C8 N1 73.1(4) . . . . ?
C36 C37 C32 O5 -179.8(3) . . . . ?
C36 C37 C32 C33 -0.6(5) . . . . ?
C36 C35 C34 C33 0.1(6) . . . . ?
C16 C17 C12 C11 178.6(3) . . . . ?
C16 C17 C12 C13 1.5(5) . . . . ?
C16 C15 C14 C13 0.4(5) . . . . ?
C14 C15 C16 C17 -0.8(5) . . . . ?
C50 C49 C54 O8 178.0(3) . . . . ?
C50 C49 C54 C53 -1.9(5) . . . . ?
C13 C12 C11 N2 -166.6(3) . . . . ?
C26 C24 C20 C21 -58.5(4) . . . . ?
C26 C24 C20 C19 121.6(3) . . . . ?
C25 C24 C20 C21 60.6(4) . . . . ?
C25 C24 C20 C19 -119.3(4) . . . . ?
C27 C24 C20 C21 -177.5(3) . . . . ?
C27 C24 C20 C19 2.6(5) . . . . ?
C57 C55 C51 C52 -173.9(3) . . . . ?
C57 C55 C51 C50 5.3(5) . . . . ?
C58 C55 C51 C52 64.2(4) . . . . ?
C58 C55 C51 C50 -116.5(4) . . . . ?
C56 C55 C51 C52 -54.6(4) . . . . ?
C56 C55 C51 C50 124.7(4) . . . . ?
